data_4106630
loop_
_publ_author_name
'Wenshan Ren'
'Guofu Zi'
'De-Cai Fang'
'Marc D. Walter'

_publ_section_title
;
 Thorium Oxo and Sulfido Metallocenes: Synthesis, Structure, Reactivity,
 and Computational Studies
;
_journal_name_full 'Journal of the American Chemical Society'
_journal_page_first 13183
_journal_page_last 13196
_journal_paper_doi 10.1021/ja205280k
_journal_volume 133
_journal_year 2011
_chemical_formula_moiety 'C82 H132 O2 Th2'
_chemical_formula_sum 'C82 H132 O2 Th2'
_chemical_formula_weight 1613.96
_chemical_name_systematic
;
 ?
;
_space_group_IT_number 19
_symmetry_cell_setting orthorhombic
_symmetry_space_group_name_Hall 'P 2ac 2ab'
_symmetry_space_group_name_H-M 'P 21 21 21'
_atom_sites_solution_hydrogens geom
_atom_sites_solution_primary direct
_atom_sites_solution_secondary difmap
_audit_creation_method SHELXL-97
_cell_angle_alpha 90.00
_cell_angle_beta 90.00
_cell_angle_gamma 90.00
_cell_formula_units_Z 4
_cell_length_a 16.8225(14)
_cell_length_b 18.5882(15)
_cell_length_c 24.389(2)
_cell_measurement_reflns_used 2902
_cell_measurement_temperature 150(2)
_cell_measurement_theta_max 20.60
_cell_measurement_theta_min 2.34
_cell_volume 7626.4(11)
_computing_cell_refinement 'Bruker SMART'
_computing_data_collection 'Bruker SMART'
_computing_data_reduction 'Bruker SAINT'
_computing_molecular_graphics 'Bruker SHELXTL'
_computing_publication_material 'Bruker SHELXTL'
_computing_structure_refinement 'SHELXL-97 (Sheldrick, 1997)'
_computing_structure_solution 'SHELXS-97 (Sheldrick, 1990)'
_diffrn_ambient_temperature 150(2)
_diffrn_measured_fraction_theta_full 0.999
_diffrn_measured_fraction_theta_max 0.999
_diffrn_measurement_device_type 'CCD area detector'
_diffrn_measurement_method 'phi and omega scans'
_diffrn_radiation_monochromator graphite
_diffrn_radiation_source 'fine-focus sealed tube'
_diffrn_radiation_type MoK\a
_diffrn_radiation_wavelength 0.71073
_diffrn_reflns_av_R_equivalents 0.0848
_diffrn_reflns_av_sigmaI/netI 0.1056
_diffrn_reflns_limit_h_max 13
_diffrn_reflns_limit_h_min -20
_diffrn_reflns_limit_k_max 22
_diffrn_reflns_limit_k_min -21
_diffrn_reflns_limit_l_max 29
_diffrn_reflns_limit_l_min -29
_diffrn_reflns_number 38878
_diffrn_reflns_theta_full 25.25
_diffrn_reflns_theta_max 25.25
_diffrn_reflns_theta_min 1.83
_exptl_absorpt_coefficient_mu 3.938
_exptl_absorpt_correction_T_max 0.5375
_exptl_absorpt_correction_T_min 0.4516
_exptl_absorpt_correction_type multi-scan
_exptl_absorpt_process_details SADABS
_exptl_crystal_colour colorless
_exptl_crystal_density_diffrn 1.406
_exptl_crystal_description block
_exptl_crystal_F_000 3280
_exptl_crystal_size_max 0.24
_exptl_crystal_size_mid 0.21
_exptl_crystal_size_min 0.18
_refine_diff_density_max 1.132
_refine_diff_density_min -0.708
_refine_diff_density_rms 0.140
_refine_ls_abs_structure_details 'Flack H D (1983), Acta Cryst. A39, 876-881'
_refine_ls_abs_structure_Flack -0.006(8)
_refine_ls_extinction_method none
_refine_ls_goodness_of_fit_ref 0.958
_refine_ls_hydrogen_treatment constr
_refine_ls_matrix_type full
_refine_ls_number_parameters 852
_refine_ls_number_reflns 13790
_refine_ls_number_restraints 822
_refine_ls_restrained_S_all 0.938
_refine_ls_R_factor_all 0.0704
_refine_ls_R_factor_gt 0.0469
_refine_ls_shift/su_max 0.002
_refine_ls_shift/su_mean 0.000
_refine_ls_structure_factor_coef Fsqd
_refine_ls_weighting_details 'calc w=1/[\s^2^(Fo^2^)+(0.0000P)^2^+0.0000P] where P=(Fo^2^+2Fc^2^)/3'
_refine_ls_weighting_scheme calc
_refine_ls_wR_factor_gt 0.0834
_refine_ls_wR_factor_ref 0.0931
_reflns_number_gt 10392
_reflns_number_total 13790
_reflns_threshold_expression >2sigma(I)
_cod_data_source_file ja205280k_si_002_01.cif
_cod_data_source_block compound6
_cod_original_cell_volume 7626.6(11)
_cod_database_code 4106630

loop_
_symmetry_equiv_pos_as_xyz
'x, y, z'
'-x+1/2, -y, z+1/2'
'-x, y+1/2, -z+1/2'
'x+1/2, -y+1/2, -z'

loop_
_atom_site_label
_atom_site_type_symbol
_atom_site_fract_x
_atom_site_fract_y
_atom_site_fract_z
_atom_site_U_iso_or_equiv
_atom_site_adp_type
_atom_site_occupancy
_atom_site_symmetry_multiplicity
_atom_site_calc_flag
_atom_site_refinement_flags
_atom_site_disorder_assembly
_atom_site_disorder_group
C76 C 0.6279(16) 0.9314(14) 0.4370(10) 0.072(5) Uani 0.526(15) 1 d PU A 1
H76A H 0.5813 0.9631 0.4375 0.109 Uiso 0.526(15) 1 calc PR A 1
H76B H 0.6306 0.9044 0.4715 0.109 Uiso 0.526(15) 1 calc PR A 1
H76C H 0.6236 0.8978 0.4062 0.109 Uiso 0.526(15) 1 calc PR A 1
C77 C 0.6976(11) 0.9734(10) 0.4310(9) 0.071(3) Uani 0.526(15) 1 d PGU A 1
C78 C 0.7717(13) 0.9403(8) 0.4303(9) 0.071(3) Uani 0.526(15) 1 d PGU A 1
H78 H 0.7757 0.8896 0.4344 0.085 Uiso 0.526(15) 1 calc PR A 1
C79 C 0.8400(10) 0.9814(11) 0.4236(9) 0.075(4) Uani 0.526(15) 1 d PGU A 1
H79 H 0.8907 0.9588 0.4231 0.090 Uiso 0.526(15) 1 calc PR A 1
C80 C 0.8343(11) 1.0556(11) 0.4176(9) 0.074(4) Uani 0.526(15) 1 d PGU A 1
H80 H 0.8810 1.0837 0.4130 0.089 Uiso 0.526(15) 1 calc PR A 1
C81 C 0.7602(13) 1.0887(8) 0.4183(9) 0.077(3) Uani 0.526(15) 1 d PGU A 1
H81 H 0.7562 1.1394 0.4142 0.092 Uiso 0.526(15) 1 calc PR A 1
C82 C 0.6918(10) 1.0476(10) 0.4250(9) 0.070(3) Uani 0.526(15) 1 d PGU A 1
H82 H 0.6412 1.0702 0.4255 0.084 Uiso 0.526(15) 1 calc PR A 1
C76' C 0.7364(19) 0.8857(15) 0.4475(12) 0.079(5) Uani 0.474(15) 1 d PU A 2
H76D H 0.6808 0.8702 0.4475 0.118 Uiso 0.474(15) 1 calc PR A 2
H76E H 0.7590 0.8792 0.4842 0.118 Uiso 0.474(15) 1 calc PR A 2
H76F H 0.7666 0.8569 0.4211 0.118 Uiso 0.474(15) 1 calc PR A 2
C82' C 0.7409(15) 0.9624(9) 0.4320(10) 0.073(3) Uani 0.474(15) 1 d PGU A 2
C81' C 0.8074(12) 1.0063(12) 0.4272(10) 0.073(3) Uani 0.474(15) 1 d PGU A 2
H81' H 0.8592 0.9859 0.4285 0.087 Uiso 0.474(15) 1 calc PR A 2
C80' C 0.7983(12) 1.0801(11) 0.4204(10) 0.076(3) Uani 0.474(15) 1 d PGU A 2
H80' H 0.8437 1.1101 0.4172 0.091 Uiso 0.474(15) 1 calc PR A 2
C79' C 0.7226(14) 1.1100(9) 0.4185(10) 0.072(4) Uani 0.474(15) 1 d PGU A 2
H79' H 0.7163 1.1604 0.4139 0.086 Uiso 0.474(15) 1 calc PR A 2
C78' C 0.6561(11) 1.0661(13) 0.4233(10) 0.073(4) Uani 0.474(15) 1 d PGU A 2
H78' H 0.6043 1.0865 0.4220 0.088 Uiso 0.474(15) 1 calc PR A 2
C77' C 0.6652(12) 0.9923(12) 0.4301(10) 0.070(3) Uani 0.474(15) 1 d PGU A 2
H77' H 0.6198 0.9623 0.4334 0.084 Uiso 0.474(15) 1 calc PR A 2
C1 C 0.9232(6) 0.4427(6) 0.0649(4) 0.022(2) Uani 1 1 d U . .
C2 C 0.9439(5) 0.4850(5) 0.1119(3) 0.019(2) Uani 1 1 d U . .
H2 H 0.9436 0.5361 0.1137 0.023 Uiso 1 1 calc R . .
C3 C 0.9649(5) 0.4375(4) 0.1554(3) 0.0143(19) Uani 1 1 d U . .
C4 C 0.9542(5) 0.3679(5) 0.1345(3) 0.015(2) Uani 1 1 d U . .
H4 H 0.9620 0.3252 0.1552 0.018 Uiso 1 1 calc R . .
C5 C 0.9308(6) 0.3689(5) 0.0797(4) 0.028(3) Uani 1 1 d U . .
C6 C 0.9071(6) 0.4792(5) 0.0090(4) 0.024(2) Uani 1 1 d U . .
C7 C 0.8280(6) 0.4580(5) -0.0157(4) 0.025(2) Uani 1 1 d U . .
H7A H 0.7849 0.4730 0.0088 0.038 Uiso 1 1 calc R . .
H7B H 0.8262 0.4057 -0.0206 0.038 Uiso 1 1 calc R . .
H7C H 0.8217 0.4817 -0.0514 0.038 Uiso 1 1 calc R . .
C8 C 0.9029(6) 0.5607(5) 0.0170(4) 0.029(2) Uani 1 1 d U . .
H8A H 0.8937 0.5840 -0.0184 0.044 Uiso 1 1 calc R . .
H8B H 0.9531 0.5779 0.0326 0.044 Uiso 1 1 calc R . .
H8C H 0.8592 0.5723 0.0421 0.044 Uiso 1 1 calc R . .
C9 C 0.9761(6) 0.4680(5) -0.0305(4) 0.031(3) Uani 1 1 d U . .
H9A H 0.9661 0.4949 -0.0644 0.046 Uiso 1 1 calc R . .
H9B H 0.9813 0.4167 -0.0390 0.046 Uiso 1 1 calc R . .
H9C H 1.0254 0.4854 -0.0136 0.046 Uiso 1 1 calc R . .
C10 C 1.0026(6) 0.4569(5) 0.2101(4) 0.025(2) Uani 1 1 d U . .
C11 C 1.0213(6) 0.5376(5) 0.2129(4) 0.025(2) Uani 1 1 d U . .
H11A H 1.0641 0.5490 0.1871 0.037 Uiso 1 1 calc R . .
H11B H 1.0380 0.5502 0.2502 0.037 Uiso 1 1 calc R . .
H11C H 0.9736 0.5652 0.2033 0.037 Uiso 1 1 calc R . .
C12 C 1.0806(6) 0.4138(5) 0.2184(4) 0.035(3) Uani 1 1 d U . .
H12A H 1.0694 0.3622 0.2154 0.052 Uiso 1 1 calc R . .
H12B H 1.1024 0.4242 0.2549 0.052 Uiso 1 1 calc R . .
H12C H 1.1193 0.4278 0.1903 0.052 Uiso 1 1 calc R . .
C13 C 0.9450(6) 0.4378(5) 0.2573(4) 0.028(3) Uani 1 1 d U . .
H13A H 0.8995 0.4707 0.2566 0.042 Uiso 1 1 calc R . .
H13B H 0.9727 0.4422 0.2925 0.042 Uiso 1 1 calc R . .
H13C H 0.9261 0.3882 0.2526 0.042 Uiso 1 1 calc R . .
C14 C 0.9471(6) 0.3003(5) 0.0444(4) 0.025(2) Uani 1 1 d U . .
C15 C 1.0378(6) 0.3015(5) 0.0337(4) 0.030(3) Uani 1 1 d U . .
H15A H 1.0533 0.2579 0.0139 0.045 Uiso 1 1 calc R . .
H15B H 1.0662 0.3036 0.0688 0.045 Uiso 1 1 calc R . .
H15C H 1.0514 0.3439 0.0117 0.045 Uiso 1 1 calc R . .
C16 C 0.9298(7) 0.2307(5) 0.0776(4) 0.030(3) Uani 1 1 d U . .
H16A H 0.8741 0.2306 0.0894 0.045 Uiso 1 1 calc R . .
H16B H 0.9644 0.2290 0.1099 0.045 Uiso 1 1 calc R . .
H16C H 0.9399 0.1885 0.0545 0.045 Uiso 1 1 calc R . .
C17 C 0.9038(6) 0.2908(5) -0.0096(4) 0.033(3) Uani 1 1 d U . .
H17A H 0.8468 0.2991 -0.0041 0.050 Uiso 1 1 calc R . .
H17B H 0.9122 0.2418 -0.0232 0.050 Uiso 1 1 calc R . .
H17C H 0.9243 0.3254 -0.0364 0.050 Uiso 1 1 calc R . .
C18 C 0.7018(6) 0.3160(4) 0.1626(4) 0.0209(18) Uani 1 1 d U . .
C19 C 0.7728(5) 0.2838(4) 0.1811(3) 0.019(2) Uani 1 1 d U . .
H19 H 0.8073 0.2560 0.1588 0.022 Uiso 1 1 calc R . .
C20 C 0.7861(6) 0.2984(4) 0.2376(3) 0.020(2) Uani 1 1 d U . .
C21 C 0.7224(5) 0.3445(5) 0.2542(4) 0.017(2) Uani 1 1 d U . .
C22 C 0.6725(5) 0.3539(5) 0.2076(4) 0.020(2) Uani 1 1 d U . .
H22 H 0.6255 0.3823 0.2073 0.023 Uiso 1 1 calc R . .
C23 C 0.6583(6) 0.2960(5) 0.1100(4) 0.027(2) Uani 1 1 d U . .
C24 C 0.6446(8) 0.2150(6) 0.1109(5) 0.054(4) Uani 1 1 d U . .
H24A H 0.6960 0.1901 0.1108 0.082 Uiso 1 1 calc R . .
H24B H 0.6141 0.2008 0.0784 0.082 Uiso 1 1 calc R . .
H24C H 0.6150 0.2020 0.1440 0.082 Uiso 1 1 calc R . .
C25 C 0.5792(6) 0.3350(6) 0.1079(4) 0.033(3) Uani 1 1 d U . .
H25A H 0.5453 0.3183 0.1379 0.050 Uiso 1 1 calc R . .
H25B H 0.5531 0.3251 0.0728 0.050 Uiso 1 1 calc R . .
H25C H 0.5881 0.3869 0.1115 0.050 Uiso 1 1 calc R . .
C26 C 0.7066(7) 0.3145(5) 0.0604(3) 0.037(3) Uani 1 1 d U . .
H26A H 0.7170 0.3664 0.0600 0.056 Uiso 1 1 calc R . .
H26B H 0.6772 0.3010 0.0273 0.056 Uiso 1 1 calc R . .
H26C H 0.7571 0.2883 0.0616 0.056 Uiso 1 1 calc R . .
C27 C 0.8410(6) 0.2458(5) 0.2699(4) 0.023(2) Uani 1 1 d U . .
C28 C 0.9151(6) 0.2233(5) 0.2372(4) 0.032(3) Uani 1 1 d U . .
H28A H 0.8989 0.2048 0.2013 0.048 Uiso 1 1 calc R . .
H28B H 0.9437 0.1856 0.2573 0.048 Uiso 1 1 calc R . .
H28C H 0.9499 0.2650 0.2323 0.048 Uiso 1 1 calc R . .
C29 C 0.7884(7) 0.1774(4) 0.2785(4) 0.030(2) Uani 1 1 d U . .
H29A H 0.7684 0.1606 0.2430 0.045 Uiso 1 1 calc R . .
H29B H 0.7434 0.1893 0.3024 0.045 Uiso 1 1 calc R . .
H29C H 0.8203 0.1393 0.2956 0.045 Uiso 1 1 calc R . .
C30 C 0.8721(6) 0.2700(5) 0.3268(4) 0.029(2) Uani 1 1 d U . .
H30A H 0.9048 0.2318 0.3428 0.043 Uiso 1 1 calc R . .
H30B H 0.8269 0.2800 0.3510 0.043 Uiso 1 1 calc R . .
H30C H 0.9042 0.3137 0.3226 0.043 Uiso 1 1 calc R . .
C31 C 0.6998(6) 0.3745(4) 0.3107(3) 0.0151(18) Uani 1 1 d U . .
C32 C 0.7667(5) 0.4202(5) 0.3361(4) 0.025(2) Uani 1 1 d U . .
H32A H 0.7499 0.4376 0.3722 0.038 Uiso 1 1 calc R . .
H32B H 0.7780 0.4613 0.3121 0.038 Uiso 1 1 calc R . .
H32C H 0.8147 0.3908 0.3400 0.038 Uiso 1 1 calc R . .
C33 C 0.6726(6) 0.3148(5) 0.3497(4) 0.032(3) Uani 1 1 d U . .
H33A H 0.6307 0.2864 0.3321 0.047 Uiso 1 1 calc R . .
H33B H 0.6518 0.3364 0.3835 0.047 Uiso 1 1 calc R . .
H33C H 0.7177 0.2836 0.3586 0.047 Uiso 1 1 calc R . .
C34 C 0.6276(6) 0.4244(5) 0.3052(4) 0.028(3) Uani 1 1 d U . .
H34A H 0.5823 0.3971 0.2909 0.041 Uiso 1 1 calc R . .
H34B H 0.6404 0.4638 0.2800 0.041 Uiso 1 1 calc R . .
H34C H 0.6141 0.4442 0.3412 0.041 Uiso 1 1 calc R . .
C35 C 0.7788(5) 0.6906(5) 0.2619(3) 0.016(2) Uani 1 1 d U . .
C36 C 0.8281(6) 0.6845(5) 0.2171(4) 0.021(2) Uani 1 1 d U . .
H36 H 0.8745 0.6555 0.2160 0.025 Uiso 1 1 calc R . .
C37 C 0.8011(5) 0.7263(4) 0.1737(3) 0.0130(17) Uani 1 1 d U . .
C38 C 0.7306(6) 0.7580(5) 0.1910(4) 0.022(2) Uani 1 1 d U . .
H38 H 0.6972 0.7870 0.1687 0.027 Uiso 1 1 calc R . .
C39 C 0.7155(5) 0.7405(4) 0.2474(3) 0.018(2) Uani 1 1 d U . .
C40 C 0.8011(6) 0.6589(4) 0.3188(3) 0.022(2) Uani 1 1 d U . .
C41 C 0.7357(5) 0.6132(5) 0.3440(4) 0.026(2) Uani 1 1 d U . .
H41A H 0.7521 0.5974 0.3806 0.040 Uiso 1 1 calc R . .
H41B H 0.7261 0.5710 0.3207 0.040 Uiso 1 1 calc R . .
H41C H 0.6868 0.6416 0.3468 0.040 Uiso 1 1 calc R . .
C42 C 0.8733(6) 0.6082(5) 0.3117(4) 0.023(2) Uani 1 1 d U . .
H42A H 0.8821 0.5815 0.3458 0.034 Uiso 1 1 calc R . .
H42B H 0.9207 0.6367 0.3031 0.034 Uiso 1 1 calc R . .
H42C H 0.8629 0.5743 0.2818 0.034 Uiso 1 1 calc R . .
C43 C 0.8289(6) 0.7174(5) 0.3583(4) 0.031(3) Uani 1 1 d U . .
H43A H 0.7837 0.7479 0.3684 0.046 Uiso 1 1 calc R . .
H43B H 0.8698 0.7468 0.3405 0.046 Uiso 1 1 calc R . .
H43C H 0.8510 0.6950 0.3913 0.046 Uiso 1 1 calc R . .
C44 C 0.8464(6) 0.7469(5) 0.1212(4) 0.028(2) Uani 1 1 d U . .
C45 C 0.9239(6) 0.7086(6) 0.1174(4) 0.035(3) Uani 1 1 d U . .
H45A H 0.9602 0.7272 0.1455 0.052 Uiso 1 1 calc R . .
H45B H 0.9471 0.7165 0.0810 0.052 Uiso 1 1 calc R . .
H45C H 0.9156 0.6570 0.1232 0.052 Uiso 1 1 calc R . .
C46 C 0.8614(8) 0.8282(6) 0.1205(5) 0.059(4) Uani 1 1 d U . .
H46A H 0.8993 0.8407 0.1495 0.088 Uiso 1 1 calc R . .
H46B H 0.8112 0.8537 0.1268 0.088 Uiso 1 1 calc R . .
H46C H 0.8833 0.8421 0.0848 0.088 Uiso 1 1 calc R . .
C47 C 0.7944(8) 0.7277(6) 0.0710(4) 0.048(3) Uani 1 1 d U . .
H47A H 0.8262 0.7318 0.0375 0.072 Uiso 1 1 calc R . .
H47B H 0.7492 0.7608 0.0690 0.072 Uiso 1 1 calc R . .
H47C H 0.7749 0.6782 0.0747 0.072 Uiso 1 1 calc R . .
C48 C 0.6596(5) 0.7895(5) 0.2812(4) 0.021(2) Uani 1 1 d U . .
C49 C 0.7095(6) 0.8575(4) 0.2928(4) 0.026(2) Uani 1 1 d U . .
H49A H 0.7582 0.8440 0.3122 0.039 Uiso 1 1 calc R . .
H49B H 0.6786 0.8909 0.3154 0.039 Uiso 1 1 calc R . .
H49C H 0.7234 0.8809 0.2580 0.039 Uiso 1 1 calc R . .
C50 C 0.5865(6) 0.8136(5) 0.2481(4) 0.028(2) Uani 1 1 d U . .
H50A H 0.6039 0.8352 0.2134 0.041 Uiso 1 1 calc R . .
H50B H 0.5563 0.8492 0.2693 0.041 Uiso 1 1 calc R . .
H50C H 0.5526 0.7719 0.2404 0.041 Uiso 1 1 calc R . .
C51 C 0.6277(5) 0.7631(5) 0.3365(4) 0.023(2) Uani 1 1 d U . .
H51A H 0.5946 0.7204 0.3308 0.035 Uiso 1 1 calc R . .
H51B H 0.5958 0.8011 0.3535 0.035 Uiso 1 1 calc R . .
H51C H 0.6723 0.7508 0.3605 0.035 Uiso 1 1 calc R . .
C52 C 0.5810(6) 0.6044(5) 0.0694(4) 0.026(2) Uani 1 1 d U . .
C53 C 0.5610(5) 0.5596(5) 0.1149(3) 0.015(2) Uani 1 1 d U . .
H53 H 0.5627 0.5085 0.1151 0.018 Uiso 1 1 calc R . .
C54 C 0.5381(5) 0.6039(4) 0.1600(4) 0.018(2) Uani 1 1 d U . .
C55 C 0.5491(5) 0.6755(5) 0.1426(4) 0.018(2) Uani 1 1 d U . .
H55 H 0.5417 0.7167 0.1651 0.022 Uiso 1 1 calc R . .
C56 C 0.5728(6) 0.6772(5) 0.0867(4) 0.021(2) Uani 1 1 d U . .
C57 C 0.5986(6) 0.5718(5) 0.0123(4) 0.026(2) Uani 1 1 d U . .
C58 C 0.5330(7) 0.5878(6) -0.0283(4) 0.037(3) Uani 1 1 d U . .
H58A H 0.5303 0.6398 -0.0347 0.055 Uiso 1 1 calc R . .
H58B H 0.4822 0.5709 -0.0135 0.055 Uiso 1 1 calc R . .
H58C H 0.5442 0.5631 -0.0629 0.055 Uiso 1 1 calc R . .
C59 C 0.6792(6) 0.5988(5) -0.0096(4) 0.034(3) Uani 1 1 d U . .
H59A H 0.6885 0.5787 -0.0462 0.050 Uiso 1 1 calc R . .
H59B H 0.7217 0.5834 0.0152 0.050 Uiso 1 1 calc R . .
H59C H 0.6785 0.6515 -0.0118 0.050 Uiso 1 1 calc R . .
C60 C 0.6067(6) 0.4898(5) 0.0161(4) 0.037(3) Uani 1 1 d U . .
H60A H 0.5552 0.4687 0.0258 0.056 Uiso 1 1 calc R . .
H60B H 0.6460 0.4775 0.0442 0.056 Uiso 1 1 calc R . .
H60C H 0.6241 0.4707 -0.0194 0.056 Uiso 1 1 calc R . .
C61 C 0.4997(6) 0.5812(5) 0.2135(4) 0.022(2) Uani 1 1 d U . .
C62 C 0.4814(6) 0.5011(5) 0.2132(4) 0.027(3) Uani 1 1 d U . .
H62A H 0.4440 0.4903 0.1835 0.041 Uiso 1 1 calc R . .
H62B H 0.4576 0.4874 0.2484 0.041 Uiso 1 1 calc R . .
H62C H 0.5306 0.4739 0.2076 0.041 Uiso 1 1 calc R . .
C63 C 0.5595(6) 0.5972(5) 0.2605(4) 0.025(2) Uani 1 1 d U . .
H63A H 0.6098 0.5724 0.2531 0.038 Uiso 1 1 calc R . .
H63B H 0.5375 0.5802 0.2953 0.038 Uiso 1 1 calc R . .
H63C H 0.5690 0.6491 0.2626 0.038 Uiso 1 1 calc R . .
C64 C 0.4230(6) 0.6238(6) 0.2226(4) 0.038(3) Uani 1 1 d U . .
H64A H 0.4340 0.6754 0.2187 0.057 Uiso 1 1 calc R . .
H64B H 0.4027 0.6142 0.2596 0.057 Uiso 1 1 calc R . .
H64C H 0.3833 0.6092 0.1954 0.057 Uiso 1 1 calc R . .
C65 C 0.5541(6) 0.7490(5) 0.0549(4) 0.025(2) Uani 1 1 d U . .
C66 C 0.4648(6) 0.7449(5) 0.0408(4) 0.026(2) Uani 1 1 d U . .
H66A H 0.4553 0.7045 0.0159 0.039 Uiso 1 1 calc R . .
H66B H 0.4482 0.7898 0.0231 0.039 Uiso 1 1 calc R . .
H66C H 0.4340 0.7379 0.0745 0.039 Uiso 1 1 calc R . .
C67 C 0.6013(6) 0.7629(5) 0.0022(4) 0.033(3) Uani 1 1 d U . .
H67A H 0.6573 0.7709 0.0113 0.050 Uiso 1 1 calc R . .
H67B H 0.5800 0.8056 -0.0163 0.050 Uiso 1 1 calc R . .
H67C H 0.5967 0.7212 -0.0222 0.050 Uiso 1 1 calc R . .
C68 C 0.5674(7) 0.8162(5) 0.0910(4) 0.035(3) Uani 1 1 d U . .
H68A H 0.5328 0.8138 0.1233 0.053 Uiso 1 1 calc R . .
H68B H 0.5548 0.8596 0.0699 0.053 Uiso 1 1 calc R . .
H68C H 0.6231 0.8181 0.1029 0.053 Uiso 1 1 calc R . .
C69 C 0.9088(8) 0.0394(6) 0.1195(5) 0.061(4) Uani 1 1 d U . .
H69A H 0.9226 0.0424 0.0805 0.092 Uiso 1 1 calc R . .
H69B H 0.9394 0.0006 0.1366 0.092 Uiso 1 1 calc R . .
H69C H 0.9214 0.0851 0.1375 0.092 Uiso 1 1 calc R . .
C70 C 0.8209(7) 0.0239(5) 0.1253(4) 0.037(3) Uani 1 1 d U . .
C71 C 0.7826(7) 0.0213(5) 0.1745(4) 0.041(3) Uani 1 1 d U . .
H71 H 0.8125 0.0310 0.2068 0.049 Uiso 1 1 calc R . .
C72 C 0.7037(8) 0.0055(5) 0.1800(5) 0.052(3) Uani 1 1 d U . .
H72 H 0.6795 0.0058 0.2152 0.062 Uiso 1 1 calc R . .
C73 C 0.6599(9) -0.0105(8) 0.1349(6) 0.075(5) Uani 1 1 d U . .
H73 H 0.6052 -0.0226 0.1379 0.090 Uiso 1 1 calc R . .
C74 C 0.6969(11) -0.0086(8) 0.0849(6) 0.087(5) Uani 1 1 d U . .
H74 H 0.6668 -0.0191 0.0530 0.104 Uiso 1 1 calc R . .
C75 C 0.7756(9) 0.0079(7) 0.0794(6) 0.071(4) Uani 1 1 d U . .
H75 H 0.7994 0.0083 0.0440 0.085 Uiso 1 1 calc R . .
O1 O 0.7512(4) 0.5190(3) 0.2155(2) 0.0189(14) Uani 1 1 d . . .
O2 O 0.7523(4) 0.5238(3) 0.1116(2) 0.0183(15) Uani 1 1 d . . .
Th1 Th 0.79972(2) 0.436804(15) 0.161394(13) 0.01548(8) Uani 1 1 d . . .
Th2 Th 0.70341(2) 0.606404(15) 0.165348(13) 0.01542(8) Uani 1 1 d . . .

loop_
_atom_site_aniso_label
_atom_site_aniso_U_11
_atom_site_aniso_U_22
_atom_site_aniso_U_33
_atom_site_aniso_U_23
_atom_site_aniso_U_13
_atom_site_aniso_U_12
C76 0.076(6) 0.077(7) 0.065(7) -0.008(6) -0.001(6) -0.004(5)
C77 0.074(5) 0.078(5) 0.061(5) -0.005(4) -0.001(4) 0.001(4)
C78 0.074(5) 0.076(5) 0.063(5) -0.005(4) -0.004(4) 0.005(4)
C79 0.075(5) 0.079(5) 0.069(5) -0.007(5) -0.004(5) 0.006(4)
C80 0.074(5) 0.078(5) 0.070(5) -0.003(4) -0.002(4) 0.004(4)
C81 0.079(5) 0.079(5) 0.072(5) -0.001(4) -0.001(4) 0.004(4)
C82 0.073(5) 0.075(4) 0.062(5) -0.003(4) 0.000(4) 0.005(4)
C76' 0.086(8) 0.079(6) 0.071(8) -0.007(6) 0.000(6) 0.001(5)
C82' 0.078(5) 0.077(5) 0.065(5) -0.005(4) -0.003(4) 0.005(4)
C81' 0.073(5) 0.079(5) 0.066(5) -0.003(4) -0.003(4) 0.006(4)
C80' 0.075(5) 0.081(5) 0.072(5) -0.002(4) -0.002(4) 0.003(4)
C79' 0.073(5) 0.075(5) 0.067(5) 0.000(4) -0.001(4) 0.005(4)
C78' 0.075(5) 0.078(5) 0.066(5) -0.001(5) 0.001(5) 0.005(4)
C77' 0.074(5) 0.074(5) 0.061(5) -0.004(4) -0.001(4) 0.002(4)
C1 0.021(5) 0.028(5) 0.016(4) 0.000(4) 0.001(4) -0.010(4)
C2 0.020(5) 0.020(5) 0.016(4) 0.001(4) 0.006(4) 0.000(4)
C3 0.011(4) 0.019(4) 0.013(4) 0.002(4) -0.002(4) 0.002(3)
C4 0.008(4) 0.019(5) 0.018(4) -0.001(4) -0.003(4) 0.000(4)
C5 0.022(5) 0.035(6) 0.027(5) 0.000(5) -0.003(4) -0.002(4)
C6 0.029(5) 0.034(5) 0.011(4) 0.003(4) -0.002(4) 0.001(5)
C7 0.031(5) 0.018(5) 0.027(5) 0.003(4) 0.001(4) 0.002(4)
C8 0.031(5) 0.033(5) 0.024(5) 0.004(5) -0.006(4) 0.002(5)
C9 0.039(6) 0.033(5) 0.020(5) 0.004(4) 0.002(5) 0.003(5)
C10 0.021(5) 0.030(5) 0.024(5) 0.002(4) -0.008(4) -0.002(4)
C11 0.024(5) 0.028(5) 0.023(5) 0.002(4) 0.001(4) -0.004(4)
C12 0.037(6) 0.034(6) 0.033(5) -0.002(5) -0.015(5) 0.015(5)
C13 0.033(6) 0.021(5) 0.029(5) -0.002(4) -0.003(5) 0.001(5)
C14 0.026(5) 0.017(5) 0.032(5) -0.006(4) 0.012(4) 0.004(4)
C15 0.030(5) 0.033(5) 0.027(5) 0.002(4) 0.006(5) 0.012(4)
C16 0.044(6) 0.017(5) 0.029(5) -0.006(4) 0.001(5) 0.002(5)
C17 0.040(6) 0.030(5) 0.030(5) -0.012(4) 0.005(5) 0.007(5)
C18 0.027(4) 0.012(4) 0.024(4) 0.001(4) -0.002(6) 0.000(4)
C19 0.021(5) 0.015(4) 0.020(4) -0.006(4) -0.001(4) -0.004(4)
C20 0.025(5) 0.015(4) 0.021(4) -0.002(4) -0.007(4) 0.000(4)
C21 0.014(5) 0.013(4) 0.023(4) 0.001(4) -0.002(4) -0.003(4)
C22 0.019(5) 0.011(4) 0.029(5) -0.001(4) 0.002(4) 0.001(4)
C23 0.039(6) 0.024(5) 0.018(5) -0.005(4) -0.006(4) -0.001(4)
C24 0.075(7) 0.041(6) 0.047(6) 0.008(5) -0.032(6) -0.012(6)
C25 0.024(5) 0.049(6) 0.028(5) -0.003(5) -0.001(5) -0.003(5)
C26 0.032(5) 0.056(6) 0.023(5) -0.003(4) -0.006(5) 0.012(6)
C27 0.031(5) 0.015(5) 0.024(5) 0.005(4) 0.001(4) 0.009(4)
C28 0.033(6) 0.029(5) 0.033(5) 0.004(4) 0.009(5) 0.009(5)
C29 0.034(6) 0.016(4) 0.039(5) 0.005(4) 0.000(5) 0.001(5)
C30 0.035(5) 0.025(5) 0.026(5) 0.013(4) 0.004(5) 0.006(4)
C31 0.017(4) 0.011(4) 0.018(4) 0.002(3) 0.003(4) 0.002(4)
C32 0.031(5) 0.032(5) 0.013(4) -0.003(4) 0.001(5) -0.001(4)
C33 0.039(5) 0.026(5) 0.030(5) 0.003(4) 0.015(5) -0.001(4)
C34 0.030(5) 0.033(5) 0.020(5) -0.004(4) 0.001(4) 0.004(4)
C35 0.019(5) 0.017(4) 0.012(4) -0.001(4) -0.003(4) -0.009(4)
C36 0.018(5) 0.018(5) 0.027(5) -0.002(4) 0.006(4) 0.001(4)
C37 0.015(3) 0.005(3) 0.019(3) 0.000(3) 0.003(3) 0.002(3)
C38 0.026(5) 0.016(5) 0.025(5) 0.000(4) -0.005(4) -0.001(4)
C39 0.016(5) 0.011(4) 0.026(4) -0.004(4) 0.004(4) 0.005(4)
C40 0.025(4) 0.021(4) 0.018(4) 0.001(3) 0.000(5) 0.001(5)
C41 0.029(5) 0.029(5) 0.021(5) 0.010(4) 0.003(4) 0.006(4)
C42 0.024(5) 0.027(5) 0.017(4) -0.001(4) -0.004(4) 0.004(4)
C43 0.034(5) 0.035(5) 0.023(5) 0.005(4) -0.001(4) -0.005(4)
C44 0.032(5) 0.021(5) 0.030(5) -0.007(4) 0.003(5) -0.010(4)
C45 0.023(5) 0.049(6) 0.033(5) -0.001(5) 0.002(5) -0.004(5)
C46 0.081(8) 0.033(6) 0.062(7) 0.005(5) 0.039(6) -0.010(6)
C47 0.034(6) 0.077(7) 0.033(5) 0.005(5) 0.000(6) 0.009(6)
C48 0.016(5) 0.024(5) 0.022(5) -0.006(4) -0.007(4) 0.004(4)
C49 0.029(5) 0.016(4) 0.033(5) -0.005(4) 0.005(5) -0.004(5)
C50 0.028(5) 0.032(5) 0.023(5) -0.005(4) -0.002(4) 0.015(4)
C51 0.024(5) 0.027(5) 0.018(4) -0.005(5) 0.002(5) 0.003(4)
C52 0.026(5) 0.025(5) 0.027(5) -0.008(5) -0.008(4) -0.002(4)
C53 0.010(4) 0.016(4) 0.019(4) 0.002(4) 0.001(4) 0.002(4)
C54 0.015(4) 0.020(4) 0.018(4) -0.001(5) 0.000(4) 0.007(4)
C55 0.015(4) 0.014(4) 0.025(5) 0.002(4) -0.005(4) -0.001(4)
C56 0.017(5) 0.026(5) 0.020(5) 0.006(4) -0.009(4) 0.001(4)
C57 0.028(5) 0.029(5) 0.021(4) -0.007(4) -0.003(4) 0.011(4)
C58 0.039(6) 0.045(6) 0.026(5) -0.010(5) 0.002(5) 0.009(5)
C59 0.033(6) 0.038(5) 0.029(5) 0.007(5) 0.005(5) 0.015(5)
C60 0.037(6) 0.040(6) 0.035(5) -0.006(5) 0.000(5) 0.007(5)
C61 0.018(5) 0.019(5) 0.029(5) -0.003(4) -0.001(4) -0.001(4)
C62 0.027(5) 0.027(5) 0.027(5) 0.001(4) 0.007(4) -0.002(4)
C63 0.037(6) 0.020(5) 0.019(5) -0.004(4) 0.000(4) 0.001(4)
C64 0.038(6) 0.040(6) 0.034(5) 0.001(5) 0.017(5) 0.003(5)
C65 0.019(5) 0.030(5) 0.024(5) 0.004(4) -0.004(4) 0.008(4)
C66 0.034(5) 0.022(5) 0.021(5) 0.009(4) -0.009(4) 0.014(4)
C67 0.025(5) 0.039(5) 0.036(5) 0.010(5) -0.009(5) 0.004(5)
C68 0.045(6) 0.027(5) 0.034(5) 0.013(5) -0.002(5) 0.004(5)
C69 0.066(7) 0.051(7) 0.067(7) 0.010(6) 0.008(6) 0.006(6)
C70 0.042(6) 0.028(5) 0.040(5) 0.002(5) -0.004(5) 0.001(5)
C71 0.050(6) 0.044(5) 0.029(5) -0.003(5) 0.000(5) 0.010(5)
C72 0.052(6) 0.048(6) 0.056(6) 0.003(5) 0.005(6) 0.008(6)
C73 0.066(8) 0.077(8) 0.082(8) 0.005(7) -0.009(7) -0.008(7)
C74 0.085(8) 0.098(8) 0.078(7) -0.009(7) -0.020(8) -0.008(8)
C75 0.082(9) 0.079(8) 0.052(7) 0.000(6) 0.000(7) -0.003(7)
O1 0.023(4) 0.022(4) 0.011(3) 0.001(3) 0.000(3) 0.001(3)
O2 0.019(4) 0.020(4) 0.015(3) 0.002(3) -0.001(3) -0.002(3)
Th1 0.01507(16) 0.01586(16) 0.01552(16) -0.00035(15) -0.0003(2) 0.00084(16)
Th2 0.01485(16) 0.01587(17) 0.01553(16) 0.00030(15) 0.0000(2) 0.00125(16)

loop_
_atom_type_symbol
_atom_type_description
_atom_type_scat_dispersion_real
_atom_type_scat_dispersion_imag
_atom_type_scat_source
C C 0.0033 0.0016 'International Tables Vol C Tables 4.2.6.8 and 6.1.1.4'
H H 0.0000 0.0000 'International Tables Vol C Tables 4.2.6.8 and 6.1.1.4'
O O 0.0106 0.0060 'International Tables Vol C Tables 4.2.6.8 and 6.1.1.4'
Th Th -7.2400 8.8979 'International Tables Vol C Tables 4.2.6.8 and 6.1.1.4'

loop_
_geom_angle_atom_site_label_1
_geom_angle_atom_site_label_2
_geom_angle_atom_site_label_3
_geom_angle
C77 C76 H76A 109.5
C77 C76 H76B 109.5
H76A C76 H76B 109.5
C77 C76 H76C 109.5
H76A C76 H76C 109.5
H76B C76 H76C 109.5
C78 C77 C82 120.0
C78 C77 C76 120.0(18)
C82 C77 C76 120.0(18)
C77 C78 C79 120.0
C77 C78 H78 120.0
C79 C78 H78 120.0
C78 C79 C80 120.0
C78 C79 H79 120.0
C80 C79 H79 120.0
C81 C80 C79 120.0
C81 C80 H80 120.0
C79 C80 H80 120.0
C80 C81 C82 120.0
C80 C81 H81 120.0
C82 C81 H81 120.0
C81 C82 C77 120.0
C81 C82 H82 120.0
C77 C82 H82 120.0
C82' C76' H76D 109.5
C82' C76' H76E 109.5
H76D C76' H76E 109.5
C82' C76' H76F 109.5
H76D C76' H76F 109.5
H76E C76' H76F 109.5
C81' C82' C77' 120.0
C81' C82' C76' 129(2)
C77' C82' C76' 110(2)
C80' C81' C82' 120.0
C80' C81' H81' 120.0
C82' C81' H81' 120.0
C81' C80' C79' 120.0
C81' C80' H80' 120.0
C79' C80' H80' 120.0
C80' C79' C78' 120.0
C80' C79' H79' 120.0
C78' C79' H79' 120.0
C77' C78' C79' 120.0
C77' C78' H78' 120.0
C79' C78' H78' 120.0
C78' C77' C82' 120.0
C78' C77' H77' 120.0
C82' C77' H77' 120.0
C5 C1 C2 107.7(8)
C5 C1 C6 131.4(9)
C2 C1 C6 120.4(9)
C3 C2 C1 108.4(8)
C3 C2 Th1 72.6(5)
C1 C2 Th1 87.7(5)
C3 C2 H2 125.8
C1 C2 H2 125.8
Th1 C2 H2 106.9
C4 C3 C2 105.6(8)
C4 C3 C10 126.2(8)
C2 C3 C10 127.6(8)
C4 C3 Th1 83.5(5)
C2 C3 Th1 78.1(5)
C10 C3 Th1 111.8(5)
C5 C4 C3 111.9(8)
C5 C4 Th1 87.7(6)
C3 C4 Th1 68.5(5)
C5 C4 H4 124.1
C3 C4 H4 124.1
Th1 C4 H4 111.3
C4 C5 C1 106.3(8)
C4 C5 C14 117.9(9)
C1 C5 C14 131.5(9)
C7 C6 C9 112.5(8)
C7 C6 C8 105.5(8)
C9 C6 C8 104.5(8)
C7 C6 C1 113.1(8)
C9 C6 C1 111.4(8)
C8 C6 C1 109.3(8)
C6 C7 H7A 109.5
C6 C7 H7B 109.5
H7A C7 H7B 109.5
C6 C7 H7C 109.5
H7A C7 H7C 109.5
H7B C7 H7C 109.5
C6 C8 H8A 109.5
C6 C8 H8B 109.5
H8A C8 H8B 109.5
C6 C8 H8C 109.5
H8A C8 H8C 109.5
H8B C8 H8C 109.5
C6 C9 H9A 109.5
C6 C9 H9B 109.5
H9A C9 H9B 109.5
C6 C9 H9C 109.5
H9A C9 H9C 109.5
H9B C9 H9C 109.5
C3 C10 C11 110.9(7)
C3 C10 C13 109.7(8)
C11 C10 C13 108.7(8)
C3 C10 C12 110.2(8)
C11 C10 C12 109.0(8)
C13 C10 C12 108.3(8)
C10 C11 H11A 109.5
C10 C11 H11B 109.5
H11A C11 H11B 109.5
C10 C11 H11C 109.5
H11A C11 H11C 109.5
H11B C11 H11C 109.5
C10 C12 H12A 109.5
C10 C12 H12B 109.5
H12A C12 H12B 109.5
C10 C12 H12C 109.5
H12A C12 H12C 109.5
H12B C12 H12C 109.5
C10 C13 H13A 109.5
C10 C13 H13B 109.5
H13A C13 H13B 109.5
C10 C13 H13C 109.5
H13A C13 H13C 109.5
H13B C13 H13C 109.5
C17 C14 C15 109.3(8)
C17 C14 C16 105.4(8)
C15 C14 C16 106.6(8)
C17 C14 C5 119.2(8)
C15 C14 C5 104.7(8)
C16 C14 C5 111.1(8)
C14 C15 H15A 109.5
C14 C15 H15B 109.5
H15A C15 H15B 109.5
C14 C15 H15C 109.5
H15A C15 H15C 109.5
H15B C15 H15C 109.5
C14 C16 H16A 109.5
C14 C16 H16B 109.5
H16A C16 H16B 109.5
C14 C16 H16C 109.5
H16A C16 H16C 109.5
H16B C16 H16C 109.5
C14 C17 H17A 109.5
C14 C17 H17B 109.5
H17A C17 H17B 109.5
C14 C17 H17C 109.5
H17A C17 H17C 109.5
H17B C17 H17C 109.5
C22 C18 C19 105.1(8)
C22 C18 C23 128.1(9)
C19 C18 C23 125.0(8)
C22 C18 Th1 79.0(5)
C19 C18 Th1 81.0(5)
C23 C18 Th1 118.1(6)
C18 C19 C20 111.4(8)
C18 C19 Th1 70.5(5)
C20 C19 Th1 87.1(5)
C18 C19 H19 124.3
C20 C19 H19 124.3
Th1 C19 H19 109.9
C19 C20 C21 105.7(8)
C19 C20 C27 117.7(8)
C21 C20 C27 132.5(8)
C22 C21 C20 106.8(7)
C22 C21 C31 121.7(8)
C20 C21 C31 131.1(8)
C18 C22 C21 111.0(8)
C18 C22 Th1 72.5(5)
C21 C22 Th1 86.6(5)
C18 C22 H22 124.5
C21 C22 H22 124.5
Th1 C22 H22 108.6
C26 C23 C25 109.8(8)
C26 C23 C18 111.4(8)
C25 C23 C18 109.5(8)
C26 C23 C24 108.7(8)
C25 C23 C24 109.9(9)
C18 C23 C24 107.5(8)
C23 C24 H24A 109.5
C23 C24 H24B 109.5
H24A C24 H24B 109.5
C23 C24 H24C 109.5
H24A C24 H24C 109.5
H24B C24 H24C 109.5
C23 C25 H25A 109.5
C23 C25 H25B 109.5
H25A C25 H25B 109.5
C23 C25 H25C 109.5
H25A C25 H25C 109.5
H25B C25 H25C 109.5
C23 C26 H26A 109.5
C23 C26 H26B 109.5
H26A C26 H26B 109.5
C23 C26 H26C 109.5
H26A C26 H26C 109.5
H26B C26 H26C 109.5
C28 C27 C30 105.7(8)
C28 C27 C20 112.9(8)
C30 C27 C20 118.0(7)
C28 C27 C29 107.9(8)
C30 C27 C29 107.9(7)
C20 C27 C29 104.0(8)
C27 C28 H28A 109.5
C27 C28 H28B 109.5
H28A C28 H28B 109.5
C27 C28 H28C 109.5
H28A C28 H28C 109.5
H28B C28 H28C 109.5
C27 C29 H29A 109.5
C27 C29 H29B 109.5
H29A C29 H29B 109.5
C27 C29 H29C 109.5
H29A C29 H29C 109.5
H29B C29 H29C 109.5
C27 C30 H30A 109.5
C27 C30 H30B 109.5
H30A C30 H30B 109.5
C27 C30 H30C 109.5
H30A C30 H30C 109.5
H30B C30 H30C 109.5
C33 C31 C21 111.7(7)
C33 C31 C34 104.8(8)
C21 C31 C34 109.7(7)
C33 C31 C32 111.6(7)
C21 C31 C32 112.3(8)
C34 C31 C32 106.2(6)
C31 C32 H32A 109.5
C31 C32 H32B 109.5
H32A C32 H32B 109.5
C31 C32 H32C 109.5
H32A C32 H32C 109.5
H32B C32 H32C 109.5
C31 C33 H33A 109.5
C31 C33 H33B 109.5
H33A C33 H33B 109.5
C31 C33 H33C 109.5
H33A C33 H33C 109.5
H33B C33 H33C 109.5
C31 C34 H34A 109.5
C31 C34 H34B 109.5
H34A C34 H34B 109.5
C31 C34 H34C 109.5
H34A C34 H34C 109.5
H34B C34 H34C 109.5
C36 C35 C39 107.4(7)
C36 C35 C40 122.1(8)
C39 C35 C40 129.5(8)
C36 C35 Th2 66.5(5)
C39 C35 Th2 80.7(5)
C40 C35 Th2 125.8(5)
C35 C36 C37 111.3(8)
C35 C36 Th2 87.2(5)
C37 C36 Th2 73.0(5)
C35 C36 H36 124.3
C37 C36 H36 124.3
Th2 C36 H36 107.7
C36 C37 C38 106.5(7)
C36 C37 C44 127.8(8)
C38 C37 C44 124.7(8)
C36 C37 Th2 78.5(5)
C38 C37 Th2 81.8(5)
C44 C37 Th2 115.6(5)
C37 C38 C39 110.2(8)
C37 C38 Th2 70.1(5)
C39 C38 Th2 87.7(5)
C37 C38 H38 124.9
C39 C38 H38 124.9
Th2 C38 H38 109.4
C38 C39 C35 104.4(7)
C38 C39 C48 119.0(8)
C35 C39 C48 133.7(8)
C41 C40 C43 111.4(7)
C41 C40 C42 105.8(7)
C43 C40 C42 105.3(8)
C41 C40 C35 113.5(8)
C43 C40 C35 111.6(7)
C42 C40 C35 108.8(7)
C40 C41 H41A 109.5
C40 C41 H41B 109.5
H41A C41 H41B 109.5
C40 C41 H41C 109.5
H41A C41 H41C 109.5
H41B C41 H41C 109.5
C40 C42 H42A 109.5
C40 C42 H42B 109.5
H42A C42 H42B 109.5
C40 C42 H42C 109.5
H42A C42 H42C 109.5
H42B C42 H42C 109.5
C40 C43 H43A 109.5
C40 C43 H43B 109.5
H43A C43 H43B 109.5
C40 C43 H43C 109.5
H43A C43 H43C 109.5
H43B C43 H43C 109.5
C45 C44 C46 109.0(9)
C45 C44 C37 111.5(8)
C46 C44 C37 109.7(8)
C45 C44 C47 109.6(8)
C46 C44 C47 108.2(9)
C37 C44 C47 108.8(8)
C44 C45 H45A 109.5
C44 C45 H45B 109.5
H45A C45 H45B 109.5
C44 C45 H45C 109.5
H45A C45 H45C 109.5
H45B C45 H45C 109.5
C44 C46 H46A 109.5
C44 C46 H46B 109.5
H46A C46 H46B 109.5
C44 C46 H46C 109.5
H46A C46 H46C 109.5
H46B C46 H46C 109.5
C44 C47 H47A 109.5
C44 C47 H47B 109.5
H47A C47 H47B 109.5
C44 C47 H47C 109.5
H47A C47 H47C 109.5
H47B C47 H47C 109.5
C51 C48 C50 106.0(8)
C51 C48 C49 106.9(7)
C50 C48 C49 107.0(8)
C51 C48 C39 119.6(8)
C50 C48 C39 112.3(7)
C49 C48 C39 104.4(8)
C48 C49 H49A 109.5
C48 C49 H49B 109.5
H49A C49 H49B 109.5
C48 C49 H49C 109.5
H49A C49 H49C 109.5
H49B C49 H49C 109.5
C48 C50 H50A 109.5
C48 C50 H50B 109.5
H50A C50 H50B 109.5
C48 C50 H50C 109.5
H50A C50 H50C 109.5
H50B C50 H50C 109.5
C48 C51 H51A 109.5
C48 C51 H51B 109.5
H51A C51 H51B 109.5
C48 C51 H51C 109.5
H51A C51 H51C 109.5
H51B C51 H51C 109.5
C56 C52 C53 107.6(9)
C56 C52 C57 131.0(9)
C53 C52 C57 121.0(9)
C56 C52 Th2 80.3(5)
C53 C52 Th2 65.1(5)
C57 C52 Th2 123.6(6)
C52 C53 C54 109.0(8)
C52 C53 Th2 87.7(5)
C54 C53 Th2 73.5(5)
C52 C53 H53 125.5
C54 C53 H53 125.5
Th2 C53 H53 106.3
C55 C54 C53 106.1(8)
C55 C54 C61 125.3(8)
C53 C54 C61 128.2(8)
C55 C54 Th2 82.4(5)
C53 C54 Th2 77.1(5)
C61 C54 Th2 113.0(6)
C54 C55 C56 110.3(8)
C54 C55 Th2 69.4(5)
C56 C55 Th2 86.8(6)
C54 C55 H55 124.8
C56 C55 H55 124.8
Th2 C55 H55 111.0
C55 C56 C52 106.8(8)
C55 C56 C65 115.8(8)
C52 C56 C65 132.7(9)
C58 C57 C60 107.5(8)
C58 C57 C59 110.5(8)
C60 C57 C59 105.5(8)
C58 C57 C52 111.9(8)
C60 C57 C52 110.6(8)
C59 C57 C52 110.7(8)
C57 C58 H58A 109.5
C57 C58 H58B 109.5
H58A C58 H58B 109.5
C57 C58 H58C 109.5
H58A C58 H58C 109.5
H58B C58 H58C 109.5
C57 C59 H59A 109.5
C57 C59 H59B 109.5
H59A C59 H59B 109.5
C57 C59 H59C 109.5
H59A C59 H59C 109.5
H59B C59 H59C 109.5
C57 C60 H60A 109.5
C57 C60 H60B 109.5
H60A C60 H60B 109.5
C57 C60 H60C 109.5
H60A C60 H60C 109.5
H60B C60 H60C 109.5
C54 C61 C62 110.8(7)
C54 C61 C64 109.9(8)
C62 C61 C64 109.6(8)
C54 C61 C63 107.8(8)
C62 C61 C63 108.8(8)
C64 C61 C63 109.9(8)
C61 C62 H62A 109.5
C61 C62 H62B 109.5
H62A C62 H62B 109.5
C61 C62 H62C 109.5
H62A C62 H62C 109.5
H62B C62 H62C 109.5
C61 C63 H63A 109.5
C61 C63 H63B 109.5
H63A C63 H63B 109.5
C61 C63 H63C 109.5
H63A C63 H63C 109.5
H63B C63 H63C 109.5
C61 C64 H64A 109.5
C61 C64 H64B 109.5
H64A C64 H64B 109.5
C61 C64 H64C 109.5
H64A C64 H64C 109.5
H64B C64 H64C 109.5
C67 C65 C66 108.9(8)
C67 C65 C68 105.4(8)
C66 C65 C68 107.9(8)
C67 C65 C56 117.0(8)
C66 C65 C56 105.2(8)
C68 C65 C56 112.1(8)
C65 C66 H66A 109.5
C65 C66 H66B 109.5
H66A C66 H66B 109.5
C65 C66 H66C 109.5
H66A C66 H66C 109.5
H66B C66 H66C 109.5
C65 C67 H67A 109.5
C65 C67 H67B 109.5
H67A C67 H67B 109.5
C65 C67 H67C 109.5
H67A C67 H67C 109.5
H67B C67 H67C 109.5
C65 C68 H68A 109.5
C65 C68 H68B 109.5
H68A C68 H68B 109.5
C65 C68 H68C 109.5
H68A C68 H68C 109.5
H68B C68 H68C 109.5
C70 C69 H69A 109.5
C70 C69 H69B 109.5
H69A C69 H69B 109.5
C70 C69 H69C 109.5
H69A C69 H69C 109.5
H69B C69 H69C 109.5
C71 C70 C75 116.4(11)
C71 C70 C69 123.4(11)
C75 C70 C69 120.1(11)
C70 C71 C72 123.5(11)
C70 C71 H71 118.2
C72 C71 H71 118.2
C73 C72 C71 119.7(12)
C73 C72 H72 120.2
C71 C72 H72 120.2
C72 C73 C74 118.0(14)
C72 C73 H73 121.0
C74 C73 H73 121.0
C75 C74 C73 122.4(15)
C75 C74 H74 118.8
C73 C74 H74 118.8
C74 C75 C70 120.0(13)
C74 C75 H75 120.0
C70 C75 H75 120.0
Th1 O1 Th2 108.7(2)
Th1 O2 Th2 109.1(2)
O2 Th1 O1 71.24(19)
O2 Th1 C3 109.5(2)
O1 Th1 C3 113.8(2)
O2 Th1 C18 112.9(2)
O1 Th1 C18 109.7(2)
C3 Th1 C18 126.5(3)
O2 Th1 C2 80.9(2)
O1 Th1 C2 110.8(3)
C3 Th1 C2 29.3(2)
C18 Th1 C2 139.5(3)
O2 Th1 C22 110.2(2)
O1 Th1 C22 81.9(2)
C3 Th1 C22 140.2(2)
C18 Th1 C22 28.5(2)
C2 Th1 C22 165.8(3)
O2 Th1 C19 139.4(2)
O1 Th1 C19 121.7(2)
C3 Th1 C19 99.7(2)
C18 Th1 C19 28.5(2)
C2 Th1 C19 120.5(3)
C22 Th1 C19 45.2(2)
O2 Th1 C4 121.2(2)
O1 Th1 C4 139.9(2)
C3 Th1 C4 28.0(2)
C18 Th1 C4 99.9(2)
C2 Th1 C4 45.5(3)
C22 Th1 C4 120.5(3)
C19 Th1 C4 75.7(2)
O2 Th1 Th2 35.52(16)
O1 Th1 Th2 35.72(15)
C3 Th1 Th2 116.96(17)
C18 Th1 Th2 116.50(19)
C2 Th1 Th2 96.92(19)
C22 Th1 Th2 97.24(18)
C19 Th1 Th2 142.23(17)
C4 Th1 Th2 142.10(17)
O2 Th2 O1 70.96(19)
O2 Th2 C37 112.7(2)
O1 Th2 C37 109.7(2)
O2 Th2 C54 109.7(2)
O1 Th2 C54 112.4(2)
C37 Th2 C54 127.5(2)
O2 Th2 C53 80.9(2)
O1 Th2 C53 109.0(2)
C37 Th2 C53 141.2(2)
C54 Th2 C53 29.5(2)
O2 Th2 C36 110.4(2)
O1 Th2 C36 82.0(2)
C37 Th2 C36 28.6(2)
C54 Th2 C36 139.9(3)
C53 Th2 C36 166.8(3)
O2 Th2 C38 138.5(2)
O1 Th2 C38 122.6(2)
C37 Th2 C38 28.1(2)
C54 Th2 C38 100.5(2)
C53 Th2 C38 121.5(3)
C36 Th2 C38 45.4(3)
O2 Th2 C55 121.8(2)
O1 Th2 C55 138.8(2)
C37 Th2 C55 100.7(2)
C54 Th2 C55 28.3(2)
C53 Th2 C55 46.2(3)
C36 Th2 C55 120.6(3)
C38 Th2 C55 76.0(2)
O2 Th2 C35 131.2(2)
O1 Th2 C35 78.5(2)
C37 Th2 C35 45.3(2)
C54 Th2 C35 116.9(2)
C53 Th2 C35 146.3(2)
C36 Th2 C35 26.3(2)
C38 Th2 C35 44.5(2)
C55 Th2 C35 106.4(2)
O2 Th2 C52 77.9(2)
O1 Th2 C52 130.8(2)
C37 Th2 C52 117.1(2)
C54 Th2 C52 46.0(3)
C53 Th2 C52 27.2(2)
C36 Th2 C52 145.7(3)
C38 Th2 C52 106.0(3)
C55 Th2 C52 44.1(3)
C35 Th2 C52 147.8(2)
O2 Th2 Th1 35.40(16)
O1 Th2 Th1 35.55(15)
C37 Th2 Th1 116.42(17)
C54 Th2 Th1 116.12(17)
C53 Th2 Th1 95.82(19)
C36 Th2 Th1 97.42(19)
C38 Th2 Th1 142.32(18)
C55 Th2 Th1 141.66(17)
C35 Th2 Th1 106.43(17)
C52 Th2 Th1 105.73(18)

loop_
_geom_bond_atom_site_label_1
_geom_bond_atom_site_label_2
_geom_bond_distance
C76 C77 1.42(3)
C76 H76A 0.9800
C76 H76B 0.9800
C76 H76C 0.9800
C77 C78 1.3900
C77 C82 1.3900
C78 C79 1.3900
C78 H78 0.9500
C79 C80 1.3900
C79 H79 0.9500
C80 C81 1.3900
C80 H80 0.9500
C81 C82 1.3900
C81 H81 0.9500
C82 H82 0.9500
C76' C82' 1.48(3)
C76' H76D 0.9800
C76' H76E 0.9800
C76' H76F 0.9800
C82' C81' 1.3900
C82' C77' 1.3900
C81' C80' 1.3900
C81' H81' 0.9500
C80' C79' 1.3900
C80' H80' 0.9500
C79' C78' 1.3900
C79' H79' 0.9500
C78' C77' 1.3900
C78' H78' 0.9500
C77' H77' 0.9500
C1 C5 1.424(13)
C1 C2 1.433(12)
C1 C6 1.545(12)
C2 C3 1.425(11)
C2 Th1 2.853(9)
C2 H2 0.9500
C3 C4 1.403(11)
C3 C10 1.521(12)
C3 Th1 2.782(8)
C4 C5 1.393(12)
C4 Th1 2.971(8)
C4 H4 0.9500
C5 C14 1.563(13)
C6 C7 1.513(13)
C6 C9 1.523(12)
C6 C8 1.529(12)
C7 H7A 0.9800
C7 H7B 0.9800
C7 H7C 0.9800
C8 H8A 0.9800
C8 H8B 0.9800
C8 H8C 0.9800
C9 H9A 0.9800
C9 H9B 0.9800
C9 H9C 0.9800
C10 C11 1.534(12)
C10 C13 1.546(13)
C10 C12 1.551(13)
C11 H11A 0.9800
C11 H11B 0.9800
C11 H11C 0.9800
C12 H12A 0.9800
C12 H12B 0.9800
C12 H12C 0.9800
C13 H13A 0.9800
C13 H13B 0.9800
C13 H13C 0.9800
C14 C17 1.516(13)
C14 C15 1.548(13)
C14 C16 1.554(12)
C15 H15A 0.9800
C15 H15B 0.9800
C15 H15C 0.9800
C16 H16A 0.9800
C16 H16B 0.9800
C16 H16C 0.9800
C17 H17A 0.9800
C17 H17B 0.9800
C17 H17C 0.9800
C18 C22 1.395(11)
C18 C19 1.410(12)
C18 C23 1.522(12)
C18 Th1 2.786(8)
C19 C20 1.421(11)
C19 Th1 2.919(8)
C19 H19 0.9500
C20 C21 1.431(12)
C20 C27 1.559(12)
C21 C22 1.423(11)
C21 C31 1.533(11)
C22 Th1 2.868(9)
C22 H22 0.9500
C23 C26 1.495(13)
C23 C25 1.516(13)
C23 C24 1.524(13)
C24 H24A 0.9800
C24 H24B 0.9800
C24 H24C 0.9800
C25 H25A 0.9800
C25 H25B 0.9800
C25 H25C 0.9800
C26 H26A 0.9800
C26 H26B 0.9800
C26 H26C 0.9800
C27 C28 1.537(13)
C27 C30 1.550(12)
C27 C29 1.564(12)
C28 H28A 0.9800
C28 H28B 0.9800
C28 H28C 0.9800
C29 H29A 0.9800
C29 H29B 0.9800
C29 H29C 0.9800
C30 H30A 0.9800
C30 H30B 0.9800
C30 H30C 0.9800
C31 C33 1.531(11)
C31 C34 1.534(12)
C31 C32 1.540(12)
C32 H32A 0.9800
C32 H32B 0.9800
C32 H32C 0.9800
C33 H33A 0.9800
C33 H33B 0.9800
C33 H33C 0.9800
C34 H34A 0.9800
C34 H34B 0.9800
C34 H34C 0.9800
C35 C36 1.377(11)
C35 C39 1.455(12)
C35 C40 1.552(11)
C35 Th2 3.100(8)
C36 C37 1.389(11)
C36 Th2 2.846(9)
C36 H36 0.9500
C37 C38 1.390(12)
C37 C44 1.537(12)
C37 Th2 2.777(8)
C38 C39 1.437(12)
C38 Th2 2.922(8)
C38 H38 0.9500
C39 C48 1.547(12)
C40 C41 1.520(12)
C40 C43 1.526(11)
C40 C42 1.547(13)
C41 H41A 0.9800
C41 H41B 0.9800
C41 H41C 0.9800
C42 H42A 0.9800
C42 H42B 0.9800
C42 H42C 0.9800
C43 H43A 0.9800
C43 H43B 0.9800
C43 H43C 0.9800
C44 C45 1.490(13)
C44 C46 1.531(13)
C44 C47 1.547(13)
C45 H45A 0.9800
C45 H45B 0.9800
C45 H45C 0.9800
C46 H46A 0.9800
C46 H46B 0.9800
C46 H46C 0.9800
C47 H47A 0.9800
C47 H47B 0.9800
C47 H47C 0.9800
C48 C51 1.532(12)
C48 C50 1.538(12)
C48 C49 1.545(12)
C49 H49A 0.9800
C49 H49B 0.9800
C49 H49C 0.9800
C50 H50A 0.9800
C50 H50B 0.9800
C50 H50C 0.9800
C51 H51A 0.9800
C51 H51B 0.9800
C51 H51C 0.9800
C52 C56 1.424(13)
C52 C53 1.427(13)
C52 C57 1.549(12)
C52 Th2 3.117(10)
C53 C54 1.429(12)
C53 Th2 2.830(9)
C53 H53 0.9500
C54 C55 1.409(11)
C54 C61 1.515(12)
C54 Th2 2.784(8)
C55 C56 1.421(12)
C55 Th2 2.949(9)
C55 H55 0.9500
C56 C65 1.574(12)
C57 C58 1.510(13)
C57 C60 1.534(12)
C57 C59 1.541(13)
C58 H58A 0.9800
C58 H58B 0.9800
C58 H58C 0.9800
C59 H59A 0.9800
C59 H59B 0.9800
C59 H59C 0.9800
C60 H60A 0.9800
C60 H60B 0.9800
C60 H60C 0.9800
C61 C62 1.521(12)
C61 C64 1.530(13)
C61 C63 1.553(12)
C62 H62A 0.9800
C62 H62B 0.9800
C62 H62C 0.9800
C63 H63A 0.9800
C63 H63B 0.9800
C63 H63C 0.9800
C64 H64A 0.9800
C64 H64B 0.9800
C64 H64C 0.9800
C65 C67 1.533(13)
C65 C66 1.544(13)
C65 C68 1.546(13)
C66 H66A 0.9800
C66 H66B 0.9800
C66 H66C 0.9800
C67 H67A 0.9800
C67 H67B 0.9800
C67 H67C 0.9800
C68 H68A 0.9800
C68 H68B 0.9800
C68 H68C 0.9800
C69 C70 1.514(16)
C69 H69A 0.9800
C69 H69B 0.9800
C69 H69C 0.9800
C70 C71 1.362(13)
C70 C75 1.387(15)
C71 C72 1.367(16)
C71 H71 0.9500
C72 C73 1.357(16)
C72 H72 0.9500
C73 C74 1.369(18)
C73 H73 0.9500
C74 C75 1.37(2)
C74 H74 0.9500
C75 H75 0.9500
O1 Th1 2.177(6)
O1 Th2 2.186(6)
O2 Th1 2.174(6)
O2 Th2 2.180(6)
Th1 Th2 3.5458(5)
